data_4313393
loop_
_publ_author_name
'Dat T. Tran'
'Yi-Sheng Kam'
'Peter Y. Zavalij'
'Scott R. J. Oliver'

_publ_section_title
;
 Structural Diversity and Polytypism of Lead Phenylphosphonates: BING-6
 and BING-9
;
_journal_name_full 'Inorganic Chemistry'
_journal_page_first 2165
_journal_page_last 2172
_journal_paper_doi 10.1021/ic0261023
_journal_volume 42
_journal_year 2003
_chemical_formula_sum 'C12 H12 O6 P2 Pb'
_chemical_formula_weight 521.35
_chemical_name_systematic
;
 ?
;
_space_group_IT_number 15
_symmetry_cell_setting monoclinic
_symmetry_space_group_name_Hall '-C 2yc'
_symmetry_space_group_name_H-M 'C 1 2/c 1'
_atom_sites_solution_hydrogens geom
_atom_sites_solution_primary direct
_atom_sites_solution_secondary difmap
_audit_creation_method 'SHELXL-97 and ZCIF by Peter Y. Zavalij'
_cell_angle_alpha 90.00
_cell_angle_beta 101.814(4)
_cell_angle_gamma 90.00
_cell_formula_units_Z 4
_cell_length_a 31.681(6)
_cell_length_b 5.5639(11)
_cell_length_c 8.2515(16)
_cell_measurement_reflns_used 2159
_cell_measurement_temperature 293(2)
_cell_measurement_theta_max 59.
_cell_measurement_theta_min 5.
_cell_volume 1423.7(5)
_computing_cell_refinement 'SAINT (Bruker, 1999)'
_computing_data_collection 'SMART (Bruker, 1999)'
_computing_data_reduction SAINT
_computing_molecular_graphics 'ORTEP-3 (Farrugia,1997), ATOMS (Dowty,1999)'
_computing_publication_material 'SHELXL-97, ZCIF'
_computing_structure_refinement 'SHELXL-97 (Sheldrick, 1997)'
_computing_structure_solution 'SHELXS-97 (Sheldrick, 1990)'
_diffrn_ambient_temperature 293(2)
_diffrn_measured_fraction_theta_full 0.960
_diffrn_measured_fraction_theta_max 0.960
_diffrn_measurement_device_type 'CCD area detector'
_diffrn_measurement_method 'omega scans'
_diffrn_radiation_monochromator graphite
_diffrn_radiation_source 'fine-focus sealed tube'
_diffrn_radiation_type MoK\a
_diffrn_radiation_wavelength 0.71073
_diffrn_reflns_av_R_equivalents 0.0792
_diffrn_reflns_av_sigmaI/netI 0.1257
_diffrn_reflns_limit_h_max 44
_diffrn_reflns_limit_h_min -44
_diffrn_reflns_limit_k_max 7
_diffrn_reflns_limit_k_min -7
_diffrn_reflns_limit_l_max 11
_diffrn_reflns_limit_l_min -10
_diffrn_reflns_number 4804
_diffrn_reflns_theta_full 30.54
_diffrn_reflns_theta_max 30.54
_diffrn_reflns_theta_min 3.72
_exptl_absorpt_coefficient_mu 12.098
_exptl_absorpt_correction_T_max 0.9300
_exptl_absorpt_correction_T_min 0.5696
_exptl_absorpt_correction_type empirical
_exptl_absorpt_process_details 'SAINT (Bruker, 1999)'
_exptl_crystal_colour colorless
_exptl_crystal_density_diffrn 2.432
_exptl_crystal_density_method 'not measured'
_exptl_crystal_description 'thin plate'
_exptl_crystal_F_000 976
_exptl_crystal_size_max 0.22
_exptl_crystal_size_mid 0.14
_exptl_crystal_size_min 0.006
_refine_diff_density_max 3.225
_refine_diff_density_min -1.602
_refine_diff_density_rms 0.280
_refine_ls_extinction_method none
_refine_ls_goodness_of_fit_ref 0.903
_refine_ls_hydrogen_treatment mixed
_refine_ls_matrix_type full
_refine_ls_number_parameters 97
_refine_ls_number_reflns 2088
_refine_ls_number_restraints 0
_refine_ls_restrained_S_all 0.903
_refine_ls_R_factor_all 0.0705
_refine_ls_R_factor_gt 0.0508
_refine_ls_shift/su_max 0.000
_refine_ls_shift/su_mean 0.000
_refine_ls_structure_factor_coef Fsqd
_refine_ls_weighting_details 'calc w=1/[\s^2^(Fo^2^)+(0.0182P)^2^] where P=(Fo^2^+2Fc^2^)/3'
_refine_ls_weighting_scheme calc
_refine_ls_wR_factor_gt 0.0862
_refine_ls_wR_factor_ref 0.0922
_reflns_number_gt 1629
_reflns_number_total 2088
_reflns_threshold_expression >2sigma(I)
_cod_data_source_file ic0261023si20021226_074026_3.cif
_cod_data_source_block 3
_cod_depositor_comments
;
The following automatic conversions were performed:

'_symmetry_cell_setting' value 'Monoclinic' changed to 'monoclinic'
according to the built-in table from CIF Core dictionary named
'cif_core.dic' version 2.4.1 from 2010-06-29.

Automatic conversion script
Id: cif_fix_values 1646 2011-03-28 12:23:43Z adriana 
;
_cod_database_code 4313393

loop_
_symmetry_equiv_pos_as_xyz
'x, y, z'
'-x, y, -z+1/2'
'x+1/2, y+1/2, z'
'-x+1/2, y+1/2, -z+1/2'
'-x, -y, -z'
'x, -y, z-1/2'
'-x+1/2, -y+1/2, -z'
'x+1/2, -y+1/2, z-1/2'

loop_
_atom_site_label
_atom_site_type_symbol
_atom_site_fract_x
_atom_site_fract_y
_atom_site_fract_z
_atom_site_U_iso_or_equiv
_atom_site_adp_type
_atom_site_occupancy
_atom_site_symmetry_multiplicity
_atom_site_calc_flag
_atom_site_refinement_flags
_atom_site_disorder_assembly
_atom_site_disorder_group
Pb1 Pb 0.5000 0.57736(8) 0.2500 0.02060(14) Uani 1 2 d S . .
P1 P 0.56462(7) 0.1734(4) 0.4269(2) 0.0192(4) Uani 1 1 d . . .
O1 O 0.55442(19) 0.2235(10) 0.2448(6) 0.0271(13) Uani 1 1 d . . .
O2 O 0.53919(17) 0.3370(10) 0.5155(7) 0.0255(13) Uani 1 1 d . . .
O3 O 0.55466(19) -0.0996(10) 0.4500(7) 0.0256(13) Uani 1 1 d . . .
H3O H 0.551(3) -0.118(14) 0.562(11) 0.03(3) Uiso 1 1 d . . .
C1 C 0.6206(3) 0.2132(15) 0.5138(10) 0.0261(19) Uani 1 1 d . . .
C2 C 0.6353(3) 0.3995(16) 0.6169(11) 0.033(2) Uani 1 1 d . . .
H2 H 0.6157 0.5093 0.6437 0.039 Uiso 1 1 calc R . .
C3 C 0.6781(2) 0.4284(14) 0.6814(9) 0.051(3) Uani 1 1 d . . .
H3 H 0.6870 0.5577 0.7515 0.061 Uiso 1 1 calc R . .
C4 C 0.7081(2) 0.2736(14) 0.6462(9) 0.045(3) Uani 1 1 d R . .
H4 H 0.7373 0.2965 0.6896 0.054 Uiso 1 1 calc R . .
C5 C 0.6937(3) 0.0780(19) 0.5422(14) 0.046(3) Uani 1 1 d . . .
H5 H 0.7134 -0.0344 0.5195 0.056 Uiso 1 1 calc R . .
C6 C 0.6516(3) 0.0522(18) 0.4753(13) 0.041(2) Uani 1 1 d . . .
H6 H 0.6426 -0.0740 0.4025 0.050 Uiso 1 1 calc R . .

loop_
_atom_site_aniso_label
_atom_site_aniso_U_11
_atom_site_aniso_U_22
_atom_site_aniso_U_33
_atom_site_aniso_U_23
_atom_site_aniso_U_13
_atom_site_aniso_U_12
Pb1 0.0271(3) 0.0216(2) 0.0144(2) 0.000 0.00739(17) 0.000
P1 0.0253(12) 0.0193(10) 0.0132(10) 0.0005(8) 0.0044(9) 0.0005(9)
O1 0.040(4) 0.023(3) 0.018(3) 0.001(2) 0.007(3) 0.007(3)
O2 0.023(3) 0.029(3) 0.026(3) -0.006(2) 0.008(3) 0.001(2)
O3 0.040(4) 0.018(3) 0.018(3) 0.004(2) 0.006(3) -0.007(3)
C1 0.029(5) 0.024(5) 0.026(5) 0.009(4) 0.009(4) 0.002(4)
C2 0.032(5) 0.029(5) 0.036(5) -0.008(4) 0.004(4) -0.003(4)
C3 0.046(6) 0.040(6) 0.062(8) -0.017(6) 0.003(6) -0.014(6)
C4 0.024(5) 0.062(8) 0.047(7) 0.005(6) 0.002(5) 0.002(5)
C5 0.036(6) 0.039(6) 0.068(8) 0.001(6) 0.018(5) 0.011(5)
C6 0.035(6) 0.045(6) 0.045(6) -0.012(5) 0.009(5) -0.002(5)

loop_
_atom_type_symbol
_atom_type_description
_atom_type_scat_dispersion_real
_atom_type_scat_dispersion_imag
_atom_type_scat_source
C C 0.0033 0.0016 'International Tables Vol C Tables 4.2.6.8 and 6.1.1.4'
H H 0.0000 0.0000 'International Tables Vol C Tables 4.2.6.8 and 6.1.1.4'
O O 0.0106 0.0060 'International Tables Vol C Tables 4.2.6.8 and 6.1.1.4'
P P 0.1023 0.0942 'International Tables Vol C Tables 4.2.6.8 and 6.1.1.4'
Pb Pb -3.3944 10.1111 'International Tables Vol C Tables 4.2.6.8 and 6.1.1.4'

loop_
_geom_angle_atom_site_label_1
_geom_angle_atom_site_label_2
_geom_angle_atom_site_label_3
_geom_angle
_geom_angle_site_symmetry_1
_geom_angle_site_symmetry_3
_geom_angle_publ_flag
O2 Pb1 O2 158.5(2) 5_666 6_565 ?
O2 Pb1 O1 72.77(17) 5_666 2_655 ?
O2 Pb1 O1 125.22(17) 6_565 2_655 ?
O2 Pb1 O1 125.22(17) 5_666 . ?
O2 Pb1 O1 72.77(17) 6_565 . ?
O1 Pb1 O1 82.7(3) 2_655 . ?
O2 Pb1 O2 120.2(2) 5_666 2_655 ?
O2 Pb1 O2 71.65(19) 6_565 2_655 ?
O1 Pb1 O2 55.68(16) 2_655 2_655 ?
O1 Pb1 O2 78.80(17) . 2_655 ?
O2 Pb1 O2 71.65(19) 5_666 . ?
O2 Pb1 O2 120.2(2) 6_565 . ?
O1 Pb1 O2 78.80(17) 2_655 . ?
O1 Pb1 O2 55.68(16) . . ?
O2 Pb1 O2 119.3(2) 2_655 . ?
O2 Pb1 O3 76.72(17) 5_666 1_565 ?
O2 Pb1 O3 89.36(17) 6_565 1_565 ?
O1 Pb1 O3 143.54(16) 2_655 1_565 ?
O1 Pb1 O3 99.38(17) . 1_565 ?
O2 Pb1 O3 160.68(16) 2_655 1_565 ?
O2 Pb1 O3 72.97(17) . 1_565 ?
O2 Pb1 O3 89.36(17) 5_666 2_665 ?
O2 Pb1 O3 76.72(17) 6_565 2_665 ?
O1 Pb1 O3 99.38(17) 2_655 2_665 ?
O1 Pb1 O3 143.54(16) . 2_665 ?
O2 Pb1 O3 72.97(17) 2_655 2_665 ?
O2 Pb1 O3 160.68(16) . 2_665 ?
O3 Pb1 O3 99.8(2) 1_565 2_665 ?
O1 P1 O2 110.4(3) . . ?
O1 P1 O3 107.1(3) . . ?
O2 P1 O3 112.7(3) . . ?
O1 P1 C1 111.9(4) . . ?
O2 P1 C1 108.5(4) . . ?
O3 P1 C1 106.2(4) . . ?
P1 O1 Pb1 97.5(3) . . ?
P1 O1 P1 127.0(3) . 6 ?
Pb1 O1 P1 130.46(19) . 6 ?
P1 O1 P1 111.0(3) . 2_655 ?
Pb1 O1 P1 56.61(11) . 2_655 ?
P1 O1 P1 84.84(13) 6 2_655 ?
P1 O1 Pb1 80.0(2) . 1_545 ?
Pb1 O1 Pb1 112.90(18) . 1_545 ?
P1 O1 Pb1 62.95(10) 6 1_545 ?
P1 O1 Pb1 62.28(9) 2_655 1_545 ?
P1 O2 Pb1 151.2(3) . 5_666 ?
P1 O2 Pb1 96.4(3) . . ?
Pb1 O2 Pb1 108.35(19) 5_666 . ?
P1 O3 Pb1 131.9(3) . 1_545 ?
P1 O3 P1 104.3(3) . 6_556 ?
Pb1 O3 P1 116.15(17) 1_545 6_556 ?
P1 O3 P1 159.6(3) . 1_545 ?
Pb1 O3 P1 51.38(9) 1_545 1_545 ?
P1 O3 P1 87.22(11) 6_556 1_545 ?
P1 O3 P1 110.0(3) . 5_656 ?
Pb1 O3 P1 65.98(12) 1_545 5_656 ?
P1 O3 P1 68.34(10) 6_556 5_656 ?
P1 O3 P1 89.78(11) 1_545 5_656 ?
P1 O3 H3O 107(5) . . ?
Pb1 O3 H3O 109(5) 1_545 . ?
P1 O3 H3O 11(5) 6_556 . ?
P1 O3 H3O 88(5) 1_545 . ?
P1 O3 H3O 57(5) 5_656 . ?
C2 C1 C6 117.3(8) . . ?
C2 C1 P1 122.0(7) . . ?
C6 C1 P1 120.6(7) . . ?
C3 C2 C1 121.4(8) . . ?
C3 C2 P1 154.7(7) . . ?
C1 C2 P1 33.3(4) . . ?
C3 C2 H2 119.3 . . ?
C1 C2 H2 119.3 . . ?
P1 C2 H2 86.0 . . ?
C4 C3 C2 121.7(5) . . ?
C4 C3 P1 104.71(12) . . ?
C2 C3 P1 17.0(5) . . ?
C4 C3 H3 119.1 . . ?
C2 C3 H3 119.1 . . ?
P1 C3 H3 136.2 . . ?
C3 C4 C5 118.0(5) . . ?
C3 C4 H4 121.0 . . ?
C5 C4 H4 121.0 . . ?
C6 C5 C4 120.4(9) . . ?
C6 C5 P1 17.2(5) . . ?
C4 C5 P1 103.2(6) . . ?
C6 C5 H5 119.8 . . ?
C4 C5 H5 119.8 . . ?
P1 C5 H5 136.9 . . ?
C5 C6 C1 121.1(10) . . ?
C5 C6 P1 154.6(8) . . ?
C1 C6 P1 33.5(5) . . ?
C5 C6 H6 119.4 . . ?
C1 C6 H6 119.4 . . ?
P1 C6 H6 85.9 . . ?

loop_
_geom_bond_atom_site_label_1
_geom_bond_atom_site_label_2
_geom_bond_distance
_geom_bond_site_symmetry_2
_geom_bond_publ_flag
Pb1 O2 2.549(5) 5_666 yes
Pb1 O2 2.549(5) 6_565 yes
Pb1 O1 2.623(5) 2_655 yes
Pb1 O1 2.623(5) . yes
Pb1 O2 2.649(6) 2_655 yes
Pb1 O2 2.649(6) . yes
Pb1 O3 2.790(6) 1_565 yes
Pb1 O3 2.790(6) 2_665 yes
P1 O1 1.498(5) . yes
P1 O2 1.501(5) . yes
P1 O3 1.571(6) . yes
P1 C1 1.786(9) . yes
O1 P1 3.494(6) 6 ?
O1 P1 3.758(6) 2_655 ?
O1 Pb1 3.991(6) 1_545 ?
O2 Pb1 2.549(5) 5_666 ?
O3 Pb1 2.790(6) 1_545 ?
O3 P1 3.905(6) 6_556 ?
O3 P1 4.065(6) 1_545 ?
O3 P1 4.129(6) 5_656 ?
O3 H3O 0.96(9) . ?
C1 C2 1.361(12) . ?
C1 C6 1.412(12) . ?
C2 C3 1.360(11) . ?
C2 H2 0.9300 . ?
C3 C4 1.3579 . ?
C3 H3 0.9300 . ?
C4 C5 1.403(12) . ?
C4 H4 0.9300 . ?
C5 C6 1.344(13) . ?
C5 H5 0.9300 . ?
C6 H6 0.9300 . ?

loop_
_geom_hbond_atom_site_label_D
_geom_hbond_atom_site_label_H
_geom_hbond_atom_site_label_A
_geom_hbond_distance_DH
_geom_hbond_distance_HA
_geom_hbond_distance_DA
_geom_hbond_angle_DHA
_geom_hbond_site_symmetry_A
_geom_hbond_publ_flag
O3 H3O O1 0.96(9) 1.60(9) 2.530(8) 161(8) 6_556 yes
